data_4110505
loop_
_publ_author_name
'Michael J. Ingleson'
'Maren Pink'
'Kenneth G. Caulton'

_publ_section_title
;
 Reducing Power of Three-Coordinate Cobalt(I)
;
_journal_name_full 'Journal of the American Chemical Society'
_journal_page_first 4248
_journal_page_last 4249
_journal_paper_doi 10.1021/ja0607279
_journal_volume 128
_journal_year 2006
_chemical_formula_moiety 'C22 H52 Co I3 N P2 Si2, C6 H6'
_chemical_formula_sum 'C28 H58 Co I3 N P2 Si2'
_chemical_formula_weight 966.50
_chemical_name_systematic
; 
 ? 
;
_space_group_IT_number 14
_symmetry_cell_setting monoclinic
_symmetry_space_group_name_Hall '-P 2ybc'
_symmetry_space_group_name_H-M 'P 1 21/c 1'
_atom_sites_solution_hydrogens geom
_atom_sites_solution_primary direct
_atom_sites_solution_secondary difmap
_audit_creation_method SHELXL-97
_cell_angle_alpha 90.00
_cell_angle_beta 116.076(5)
_cell_angle_gamma 90.00
_cell_formula_units_Z 4
_cell_length_a 21.527(5)
_cell_length_b 9.883(3)
_cell_length_c 21.065(5)
_cell_measurement_reflns_used 6293
_cell_measurement_temperature 130(2)
_cell_measurement_theta_max 22.2
_cell_measurement_theta_min 4.3
_cell_volume 4025.4(18)
_computing_cell_refinement 'SAINT (Bruker, 2003)'
_computing_data_collection 'SMART (Bruker, 2001)'
_computing_data_reduction 'SAINT (Bruker, 2003)'
_computing_molecular_graphics 'SHELXTL (Bruker, 2003), XTEL (loc. libr.)'
_computing_publication_material 'SHELXTL (Bruker, 2003)'
_computing_structure_refinement 'SHELXL-97 (Sheldrick, 1997)'
_computing_structure_solution 'SHELXS-97 (Sheldrick, 1990)'
_diffrn_ambient_temperature 130(2)
_diffrn_detector 'CCD area detector'
_diffrn_detector_area_resol_mean 44.52
_diffrn_detector_type 'Bruker SMART 6000'
_diffrn_measured_fraction_theta_full 0.983
_diffrn_measured_fraction_theta_max 0.983
_diffrn_measurement_details '0.30 degree frames measured for 20 seconds each'
_diffrn_measurement_device 'three-circle goniometer with fixed chi'
_diffrn_measurement_device_type 'Bruker Platform goniometer'
_diffrn_measurement_method \w-scans
_diffrn_radiation_monochromator graphite
_diffrn_radiation_source 'fine-focus sealed tube'
_diffrn_radiation_type MoK\a
_diffrn_radiation_wavelength 0.71073
_diffrn_reflns_av_R_equivalents 0.0784
_diffrn_reflns_av_sigmaI/netI 0.0488
_diffrn_reflns_limit_h_max 26
_diffrn_reflns_limit_h_min -26
_diffrn_reflns_limit_k_max 12
_diffrn_reflns_limit_k_min -12
_diffrn_reflns_limit_l_max 26
_diffrn_reflns_limit_l_min -26
_diffrn_reflns_number 53009
_diffrn_reflns_theta_full 26.65
_diffrn_reflns_theta_max 26.65
_diffrn_reflns_theta_min 1.94
_exptl_absorpt_coefficient_mu 2.883
_exptl_absorpt_correction_T_max 0.7614
_exptl_absorpt_correction_T_min 0.6716
_exptl_absorpt_correction_type multi-scan
_exptl_absorpt_process_details 'SADABS, R. Blessing (1995)'
_exptl_crystal_colour blue
_exptl_crystal_density_diffrn 1.595
_exptl_crystal_description block
_exptl_crystal_F_000 1908
_exptl_crystal_size_max 0.15
_exptl_crystal_size_mid 0.12
_exptl_crystal_size_min 0.10
_refine_diff_density_max 0.924
_refine_diff_density_min -1.043
_refine_diff_density_rms 0.135
_refine_ls_extinction_method none
_refine_ls_goodness_of_fit_ref 1.021
_refine_ls_hydrogen_treatment riding
_refine_ls_matrix_type full
_refine_ls_number_parameters 315
_refine_ls_number_reflns 8339
_refine_ls_number_restraints 0
_refine_ls_restrained_S_all 1.021
_refine_ls_R_factor_all 0.0712
_refine_ls_R_factor_gt 0.0374
_refine_ls_shift/su_max 0.001
_refine_ls_shift/su_mean 0.000
_refine_ls_structure_factor_coef Fsqd
_refine_ls_weighting_details 'calc w=1/[\s^2^(Fo^2^)+(0.0396P)^2^+13.0910P] where P=(Fo^2^+2Fc^2^)/3'
_refine_ls_weighting_scheme calc
_refine_ls_wR_factor_gt 0.0844
_refine_ls_wR_factor_ref 0.1026
_reflns_number_gt 5792
_reflns_number_total 8339
_reflns_threshold_expression >2sigma(I)
_cod_data_source_file ja0607279si20060207_015025.cif
_cod_data_source_block 05199
_cod_original_cell_volume 4025.4(17)
_cod_database_code 4110505

loop_
_symmetry_equiv_pos_as_xyz
'x, y, z'
'-x, y+1/2, -z+1/2'
'-x, -y, -z'
'x, -y-1/2, z-1/2'

loop_
_atom_site_label
_atom_site_type_symbol
_atom_site_fract_x
_atom_site_fract_y
_atom_site_fract_z
_atom_site_U_iso_or_equiv
_atom_site_adp_type
_atom_site_occupancy
_atom_site_symmetry_multiplicity
_atom_site_calc_flag
_atom_site_refinement_flags
_atom_site_disorder_assembly
_atom_site_disorder_group
I1 I 0.33828(2) -0.12360(4) 0.49935(3) 0.04565(13) Uani 1 1 d . . .
I2 I 0.26861(2) 0.23465(4) 0.55493(2) 0.03880(11) Uani 1 1 d . . .
I3 I 0.312205(19) 0.28572(4) 0.234200(19) 0.03219(10) Uani 1 1 d . . .
Co1 Co 0.22820(4) 0.01642(7) 0.47591(4) 0.02601(17) Uani 1 1 d . . .
P1 P 0.14436(7) -0.11193(13) 0.49299(8) 0.0264(3) Uani 1 1 d . . .
P2 P 0.34248(7) 0.29584(14) 0.35906(7) 0.0250(3) Uani 1 1 d . . .
Si1 Si 0.08280(8) 0.09125(15) 0.36762(8) 0.0286(3) Uani 1 1 d . . .
Si2 Si 0.19962(8) 0.11136(16) 0.32273(8) 0.0290(3) Uani 1 1 d . . .
N1 N 0.1655(2) 0.0674(4) 0.3789(2) 0.0257(9) Uani 1 1 d . . .
C1 C 0.0664(3) 0.2720(6) 0.3826(4) 0.0438(16) Uani 1 1 d . . .
H1A H 0.0717 0.3296 0.3474 0.066 Uiso 1 1 calc R . .
H1B H 0.0996 0.2999 0.4301 0.066 Uiso 1 1 calc R . .
H1C H 0.0193 0.2809 0.3780 0.066 Uiso 1 1 calc R . .
C2 C 0.0134(3) 0.0406(8) 0.2790(3) 0.0511(18) Uani 1 1 d . . .
H2A H 0.0133 0.1033 0.2429 0.077 Uiso 1 1 calc R . .
H2B H -0.0317 0.0436 0.2800 0.077 Uiso 1 1 calc R . .
H2C H 0.0223 -0.0514 0.2677 0.077 Uiso 1 1 calc R . .
C3 C 0.0689(3) -0.0130(6) 0.4366(3) 0.0332(13) Uani 1 1 d . . .
H3A H 0.0568 0.0488 0.4665 0.040 Uiso 1 1 calc R . .
H3B H 0.0293 -0.0749 0.4121 0.040 Uiso 1 1 calc R . .
C4 C 0.1495(3) -0.1186(6) 0.5844(3) 0.0357(13) Uani 1 1 d . . .
C5 C 0.0985(3) -0.2159(7) 0.5933(4) 0.0452(16) Uani 1 1 d . . .
H5A H 0.1013 -0.2056 0.6408 0.068 Uiso 1 1 calc R . .
H5B H 0.1101 -0.3092 0.5869 0.068 Uiso 1 1 calc R . .
H5C H 0.0514 -0.1952 0.5579 0.068 Uiso 1 1 calc R . .
C6 C 0.1345(3) 0.0242(6) 0.6031(4) 0.0415(15) Uani 1 1 d . . .
H6A H 0.1474 0.0291 0.6538 0.062 Uiso 1 1 calc R . .
H6B H 0.0851 0.0440 0.5764 0.062 Uiso 1 1 calc R . .
H6C H 0.1614 0.0906 0.5910 0.062 Uiso 1 1 calc R . .
C7 C 0.2245(3) -0.1561(7) 0.6353(3) 0.0465(16) Uani 1 1 d . . .
H7A H 0.2305 -0.1511 0.6842 0.070 Uiso 1 1 calc R . .
H7B H 0.2563 -0.0928 0.6289 0.070 Uiso 1 1 calc R . .
H7C H 0.2343 -0.2483 0.6252 0.070 Uiso 1 1 calc R . .
C8 C 0.1278(3) -0.2849(5) 0.4512(3) 0.0329(13) Uani 1 1 d . . .
C9 C 0.1340(3) -0.2720(6) 0.3822(3) 0.0407(15) Uani 1 1 d . . .
H9A H 0.1246 -0.3599 0.3582 0.061 Uiso 1 1 calc R . .
H9B H 0.1809 -0.2427 0.3923 0.061 Uiso 1 1 calc R . .
H9C H 0.1006 -0.2052 0.3518 0.061 Uiso 1 1 calc R . .
C10 C 0.1836(3) -0.3841(6) 0.4991(4) 0.0467(17) Uani 1 1 d . . .
H10A H 0.1795 -0.4692 0.4737 0.070 Uiso 1 1 calc R . .
H10B H 0.1774 -0.4016 0.5418 0.070 Uiso 1 1 calc R . .
H10C H 0.2294 -0.3448 0.5124 0.070 Uiso 1 1 calc R . .
C11 C 0.0554(3) -0.3424(6) 0.4332(4) 0.0441(16) Uani 1 1 d . . .
H11A H 0.0511 -0.4327 0.4124 0.066 Uiso 1 1 calc R . .
H11B H 0.0201 -0.2825 0.3994 0.066 Uiso 1 1 calc R . .
H11C H 0.0491 -0.3486 0.4764 0.066 Uiso 1 1 calc R . .
C12 C 0.1422(3) 0.2256(7) 0.2498(3) 0.0457(16) Uani 1 1 d . . .
H12A H 0.0986 0.1791 0.2209 0.069 Uiso 1 1 calc R . .
H12B H 0.1652 0.2496 0.2202 0.069 Uiso 1 1 calc R . .
H12C H 0.1328 0.3080 0.2699 0.069 Uiso 1 1 calc R . .
C13 C 0.2210(4) -0.0386(7) 0.2822(4) 0.0446(16) Uani 1 1 d . . .
H13A H 0.1784 -0.0876 0.2527 0.067 Uiso 1 1 calc R . .
H13B H 0.2524 -0.0985 0.3196 0.067 Uiso 1 1 calc R . .
H13C H 0.2433 -0.0083 0.2529 0.067 Uiso 1 1 calc R . .
C14 C 0.2859(3) 0.1978(5) 0.3822(3) 0.0271(12) Uani 1 1 d . . .
H14A H 0.2750 0.2570 0.4139 0.033 Uiso 1 1 calc R . .
H14B H 0.3153 0.1243 0.4125 0.033 Uiso 1 1 calc R . .
C15 C 0.3327(3) 0.4753(6) 0.3788(3) 0.0392(14) Uani 1 1 d . . .
C16 C 0.3686(4) 0.5747(7) 0.3489(4) 0.0556(19) Uani 1 1 d . . .
H16A H 0.3636 0.6673 0.3625 0.083 Uiso 1 1 calc R . .
H16B H 0.3472 0.5677 0.2972 0.083 Uiso 1 1 calc R . .
H16C H 0.4178 0.5520 0.3678 0.083 Uiso 1 1 calc R . .
C17 C 0.3617(4) 0.4941(7) 0.4598(4) 0.0545(19) Uani 1 1 d . . .
H17A H 0.3511 0.5856 0.4700 0.082 Uiso 1 1 calc R . .
H17B H 0.4119 0.4809 0.4818 0.082 Uiso 1 1 calc R . .
H17C H 0.3404 0.4277 0.4787 0.082 Uiso 1 1 calc R . .
C18 C 0.2551(4) 0.5075(7) 0.3436(4) 0.0527(19) Uani 1 1 d . . .
H18A H 0.2481 0.6025 0.3520 0.079 Uiso 1 1 calc R . .
H18B H 0.2314 0.4493 0.3637 0.079 Uiso 1 1 calc R . .
H18C H 0.2363 0.4912 0.2926 0.079 Uiso 1 1 calc R . .
C19 C 0.4309(3) 0.2242(7) 0.4038(3) 0.0368(14) Uani 1 1 d . . .
C20 C 0.4277(4) 0.0796(8) 0.3759(4) 0.058(2) Uani 1 1 d . . .
H20A H 0.4735 0.0378 0.3994 0.087 Uiso 1 1 calc R . .
H20B H 0.4130 0.0823 0.3248 0.087 Uiso 1 1 calc R . .
H20C H 0.3945 0.0264 0.3857 0.087 Uiso 1 1 calc R . .
C21 C 0.4558(3) 0.2132(7) 0.4841(3) 0.0456(16) Uani 1 1 d . . .
H21A H 0.5010 0.1685 0.5055 0.068 Uiso 1 1 calc R . .
H21B H 0.4224 0.1602 0.4938 0.068 Uiso 1 1 calc R . .
H21C H 0.4598 0.3040 0.5042 0.068 Uiso 1 1 calc R . .
C22 C 0.4823(3) 0.3094(9) 0.3883(4) 0.065(2) Uani 1 1 d . . .
H22A H 0.5274 0.2642 0.4079 0.098 Uiso 1 1 calc R . .
H22B H 0.4872 0.3989 0.4101 0.098 Uiso 1 1 calc R . .
H22C H 0.4652 0.3196 0.3371 0.098 Uiso 1 1 calc R . .
C1S C 0.4803(13) 0.7178(19) 0.7850(14) 0.263(10) Uiso 0.50 1 d PGU A -1
H1SA H 0.4923 0.7970 0.8135 0.316 Uiso 0.50 1 calc PR A -1
C2S C 0.5254(9) 0.608(2) 0.8038(9) 0.097(7) Uiso 0.50 1 d PGU A -1
H2SA H 0.5682 0.6126 0.8450 0.116 Uiso 0.50 1 calc PR A -1
C3S C 0.5078(9) 0.4923(18) 0.7622(10) 0.155(8) Uiso 0.50 1 d PGU A -1
H3SA H 0.5386 0.4175 0.7750 0.186 Uiso 0.50 1 calc PR A -1
C4S C 0.4451(10) 0.4859(19) 0.7018(10) 0.117(6) Uiso 0.50 1 d PGU A -1
H4SA H 0.4331 0.4067 0.6734 0.140 Uiso 0.50 1 calc PR A -1
C5S C 0.4000(8) 0.595(2) 0.6831(10) 0.136(10) Uiso 0.50 1 d PGU A -1
H5SA H 0.3572 0.5910 0.6418 0.164 Uiso 0.50 1 calc PR A -1
C6S C 0.4176(12) 0.711(2) 0.7247(15) 0.263(10) Uiso 0.50 1 d PGU A -1
H6SA H 0.3868 0.7862 0.7119 0.316 Uiso 0.50 1 calc PR A -1
C1SD C 0.4137(12) 0.747(3) 0.7079(14) 0.263(10) Uiso 0.50 1 d PGU B -2
H1SB H 0.3725 0.7115 0.6714 0.316 Uiso 0.50 1 calc PR B -2
C2SD C 0.4302(11) 0.883(3) 0.7068(11) 0.143(11) Uiso 0.50 1 d PGU B -2
H2SB H 0.4003 0.9399 0.6695 0.172 Uiso 0.50 1 calc PR B -2
C3SD C 0.4903(12) 0.9355(19) 0.7602(13) 0.155(8) Uiso 0.50 1 d PGU B -2
H3SB H 0.5016 1.0282 0.7594 0.186 Uiso 0.50 1 calc PR B -2
C4SD C 0.5340(9) 0.852(3) 0.8147(10) 0.117(6) Uiso 0.50 1 d PGU B -2
H4SB H 0.5752 0.8881 0.8513 0.140 Uiso 0.50 1 calc PR B -2
C5SD C 0.5175(14) 0.717(2) 0.8159(13) 0.210(18) Uiso 0.50 1 d PGU B -2
H5SB H 0.5474 0.6597 0.8532 0.252 Uiso 0.50 1 calc PR B -2
C6SD C 0.4574(17) 0.664(2) 0.7625(18) 0.263(10) Uiso 0.50 1 d PGU B -2
H6SB H 0.4461 0.5714 0.7633 0.316 Uiso 0.50 1 calc PR B -2

loop_
_atom_site_aniso_label
_atom_site_aniso_U_11
_atom_site_aniso_U_22
_atom_site_aniso_U_33
_atom_site_aniso_U_23
_atom_site_aniso_U_13
_atom_site_aniso_U_12
I1 0.02522(19) 0.0268(2) 0.0784(3) 0.01439(19) 0.0168(2) 0.00755(15)
I2 0.0568(3) 0.0312(2) 0.0266(2) -0.00258(15) 0.01661(19) -0.01306(18)
I3 0.03090(19) 0.0402(2) 0.02513(19) 0.00132(15) 0.01197(16) 0.00437(16)
Co1 0.0212(4) 0.0204(3) 0.0310(4) 0.0029(3) 0.0064(3) 0.0011(3)
P1 0.0223(7) 0.0196(6) 0.0350(8) 0.0005(5) 0.0105(6) 0.0004(5)
P2 0.0229(7) 0.0273(7) 0.0236(7) -0.0004(5) 0.0090(6) 0.0029(5)
Si1 0.0223(7) 0.0267(8) 0.0323(8) 0.0028(6) 0.0080(7) 0.0032(6)
Si2 0.0246(7) 0.0305(8) 0.0277(8) -0.0018(6) 0.0076(7) -0.0006(6)
N1 0.022(2) 0.023(2) 0.030(2) 0.0018(18) 0.010(2) 0.0037(18)
C1 0.043(4) 0.029(3) 0.064(4) 0.014(3) 0.027(3) 0.013(3)
C2 0.027(3) 0.074(5) 0.041(4) 0.003(3) 0.004(3) -0.005(3)
C3 0.026(3) 0.029(3) 0.047(4) 0.006(3) 0.018(3) 0.004(2)
C4 0.029(3) 0.033(3) 0.042(3) 0.002(3) 0.012(3) -0.005(2)
C5 0.044(4) 0.043(4) 0.051(4) 0.003(3) 0.024(3) -0.011(3)
C6 0.037(3) 0.039(3) 0.048(4) -0.007(3) 0.019(3) -0.009(3)
C7 0.042(4) 0.051(4) 0.038(4) 0.006(3) 0.010(3) 0.000(3)
C8 0.029(3) 0.019(3) 0.050(4) -0.002(2) 0.016(3) 0.003(2)
C9 0.041(4) 0.028(3) 0.056(4) -0.009(3) 0.024(3) -0.001(3)
C10 0.043(4) 0.025(3) 0.062(4) 0.003(3) 0.014(3) 0.006(3)
C11 0.035(3) 0.034(3) 0.061(4) -0.011(3) 0.019(3) -0.011(3)
C12 0.032(3) 0.060(4) 0.035(3) 0.012(3) 0.006(3) -0.006(3)
C13 0.049(4) 0.044(4) 0.045(4) -0.018(3) 0.025(3) -0.011(3)
C14 0.029(3) 0.020(3) 0.029(3) 0.000(2) 0.010(2) 0.003(2)
C15 0.056(4) 0.023(3) 0.047(4) -0.002(3) 0.030(3) -0.002(3)
C16 0.080(5) 0.029(3) 0.074(5) -0.003(3) 0.048(5) -0.016(3)
C17 0.086(6) 0.032(3) 0.059(5) -0.019(3) 0.044(4) -0.012(4)
C18 0.060(4) 0.033(3) 0.080(5) 0.007(3) 0.044(4) 0.016(3)
C19 0.022(3) 0.050(4) 0.038(3) 0.012(3) 0.013(3) 0.007(3)
C20 0.063(5) 0.059(5) 0.052(4) 0.009(4) 0.026(4) 0.037(4)
C21 0.028(3) 0.057(4) 0.043(4) 0.012(3) 0.008(3) -0.001(3)
C22 0.024(3) 0.109(7) 0.059(5) 0.044(5) 0.016(3) 0.014(4)

loop_
_atom_type_symbol
_atom_type_description
_atom_type_scat_dispersion_real
_atom_type_scat_dispersion_imag
_atom_type_scat_source
C C 0.0033 0.0016 'International Tables Vol C Tables 4.2.6.8 and 6.1.1.4'
H H 0.0000 0.0000 'International Tables Vol C Tables 4.2.6.8 and 6.1.1.4'
N N 0.0061 0.0033 'International Tables Vol C Tables 4.2.6.8 and 6.1.1.4'
Si Si 0.0817 0.0704 'International Tables Vol C Tables 4.2.6.8 and 6.1.1.4'
P P 0.1023 0.0942 'International Tables Vol C Tables 4.2.6.8 and 6.1.1.4'
Co Co 0.3494 0.9721 'International Tables Vol C Tables 4.2.6.8 and 6.1.1.4'
I I -0.4742 1.8119 'International Tables Vol C Tables 4.2.6.8 and 6.1.1.4'

loop_
_geom_angle_atom_site_label_1
_geom_angle_atom_site_label_2
_geom_angle_atom_site_label_3
_geom_angle
N1 Co1 P1 94.34(14)
N1 Co1 I1 119.21(13)
P1 Co1 I1 112.32(5)
N1 Co1 I2 109.56(13)
P1 Co1 I2 114.02(5)
I1 Co1 I2 107.25(3)
C3 P1 C4 108.7(3)
C3 P1 C8 104.6(3)
C4 P1 C8 111.1(3)
C3 P1 Co1 97.75(19)
C4 P1 Co1 118.07(19)
C8 P1 Co1 114.65(19)
C14 P2 C19 109.0(3)
C14 P2 C15 107.4(3)
C19 P2 C15 116.3(3)
C14 P2 I3 112.62(18)
C19 P2 I3 105.3(2)
C15 P2 I3 106.3(2)
N1 Si1 C1 111.8(3)
N1 Si1 C2 115.3(3)
C1 Si1 C2 107.2(3)
N1 Si1 C3 108.9(2)
C1 Si1 C3 106.4(3)
C2 Si1 C3 106.9(3)
N1 Si2 C13 112.6(3)
N1 Si2 C12 113.3(3)
C13 Si2 C12 108.0(3)
N1 Si2 C14 104.4(2)
C13 Si2 C14 106.8(3)
C12 Si2 C14 111.5(3)
Si2 N1 Si1 127.7(3)
Si2 N1 Co1 118.9(2)
Si1 N1 Co1 112.2(2)
Si1 C1 H1A 109.5
Si1 C1 H1B 109.5
H1A C1 H1B 109.5
Si1 C1 H1C 109.5
H1A C1 H1C 109.5
H1B C1 H1C 109.5
Si1 C2 H2A 109.5
Si1 C2 H2B 109.5
H2A C2 H2B 109.5
Si1 C2 H2C 109.5
H2A C2 H2C 109.5
H2B C2 H2C 109.5
P1 C3 Si1 113.1(3)
P1 C3 H3A 109.0
Si1 C3 H3A 109.0
P1 C3 H3B 109.0
Si1 C3 H3B 109.0
H3A C3 H3B 107.8
C5 C4 C6 107.6(5)
C5 C4 C7 110.6(5)
C6 C4 C7 108.5(5)
C5 C4 P1 115.1(4)
C6 C4 P1 107.8(4)
C7 C4 P1 107.0(4)
C4 C5 H5A 109.5
C4 C5 H5B 109.5
H5A C5 H5B 109.5
C4 C5 H5C 109.5
H5A C5 H5C 109.5
H5B C5 H5C 109.5
C4 C6 H6A 109.5
C4 C6 H6B 109.5
H6A C6 H6B 109.5
C4 C6 H6C 109.5
H6A C6 H6C 109.5
H6B C6 H6C 109.5
C4 C7 H7A 109.5
C4 C7 H7B 109.5
H7A C7 H7B 109.5
C4 C7 H7C 109.5
H7A C7 H7C 109.5
H7B C7 H7C 109.5
C9 C8 C10 108.0(5)
C9 C8 C11 107.4(5)
C10 C8 C11 109.9(5)
C9 C8 P1 107.0(4)
C10 C8 P1 109.9(4)
C11 C8 P1 114.4(4)
C8 C9 H9A 109.5
C8 C9 H9B 109.5
H9A C9 H9B 109.5
C8 C9 H9C 109.5
H9A C9 H9C 109.5
H9B C9 H9C 109.5
C8 C10 H10A 109.5
C8 C10 H10B 109.5
H10A C10 H10B 109.5
C8 C10 H10C 109.5
H10A C10 H10C 109.5
H10B C10 H10C 109.5
C8 C11 H11A 109.5
C8 C11 H11B 109.5
H11A C11 H11B 109.5
C8 C11 H11C 109.5
H11A C11 H11C 109.5
H11B C11 H11C 109.5
Si2 C12 H12A 109.5
Si2 C12 H12B 109.5
H12A C12 H12B 109.5
Si2 C12 H12C 109.5
H12A C12 H12C 109.5
H12B C12 H12C 109.5
Si2 C13 H13A 109.5
Si2 C13 H13B 109.5
H13A C13 H13B 109.5
Si2 C13 H13C 109.5
H13A C13 H13C 109.5
H13B C13 H13C 109.5
P2 C14 Si2 130.0(3)
P2 C14 H14A 104.8
Si2 C14 H14A 104.8
P2 C14 H14B 104.8
Si2 C14 H14B 104.8
H14A C14 H14B 105.8
C18 C15 C16 107.7(6)
C18 C15 C17 109.5(6)
C16 C15 C17 110.0(5)
C18 C15 P2 107.2(4)
C16 C15 P2 112.9(4)
C17 C15 P2 109.4(4)
C15 C16 H16A 109.5
C15 C16 H16B 109.5
H16A C16 H16B 109.5
C15 C16 H16C 109.5
H16A C16 H16C 109.5
H16B C16 H16C 109.5
C15 C17 H17A 109.5
C15 C17 H17B 109.5
H17A C17 H17B 109.5
C15 C17 H17C 109.5
H17A C17 H17C 109.5
H17B C17 H17C 109.5
C15 C18 H18A 109.5
C15 C18 H18B 109.5
H18A C18 H18B 109.5
C15 C18 H18C 109.5
H18A C18 H18C 109.5
H18B C18 H18C 109.5
C20 C19 C22 110.1(6)
C20 C19 C21 106.9(5)
C22 C19 C21 109.7(5)
C20 C19 P2 107.3(4)
C22 C19 P2 110.9(4)
C21 C19 P2 111.7(4)
C19 C20 H20A 109.5
C19 C20 H20B 109.5
H20A C20 H20B 109.5
C19 C20 H20C 109.5
H20A C20 H20C 109.5
H20B C20 H20C 109.5
C19 C21 H21A 109.5
C19 C21 H21B 109.5
H21A C21 H21B 109.5
C19 C21 H21C 109.5
H21A C21 H21C 109.5
H21B C21 H21C 109.5
C19 C22 H22A 109.5
C19 C22 H22B 109.5
H22A C22 H22B 109.5
C19 C22 H22C 109.5
H22A C22 H22C 109.5
H22B C22 H22C 109.5
C2S C1S C6S 120.0
C2S C1S H1SA 120.0
C6S C1S H1SA 120.0
C3S C2S C1S 120.0
C3S C2S H2SA 120.0
C1S C2S H2SA 120.0
C4S C3S C2S 120.0
C4S C3S H3SA 120.0
C2S C3S H3SA 120.0
C3S C4S C5S 120.0
C3S C4S H4SA 120.0
C5S C4S H4SA 120.0
C4S C5S C6S 120.0
C4S C5S H5SA 120.0
C6S C5S H5SA 120.0
C5S C6S C1S 120.0
C5S C6S H6SA 120.0
C1S C6S H6SA 120.0
C2SD C1SD C6SD 120.0
C2SD C1SD H1SB 120.0
C6SD C1SD H1SB 120.0
C3SD C2SD C1SD 120.0
C3SD C2SD H2SB 120.0
C1SD C2SD H2SB 120.0
C2SD C3SD C4SD 120.0
C2SD C3SD H3SB 120.0
C4SD C3SD H3SB 120.0
C5SD C4SD C3SD 120.0
C5SD C4SD H4SB 120.0
C3SD C4SD H4SB 120.0
C4SD C5SD C6SD 120.0
C4SD C5SD H5SB 120.0
C6SD C5SD H5SB 120.0
C5SD C6SD C1SD 120.0
C5SD C6SD H6SB 120.0
C1SD C6SD H6SB 120.0

loop_
_geom_bond_atom_site_label_1
_geom_bond_atom_site_label_2
_geom_bond_distance
I1 Co1 2.5973(9)
I2 Co1 2.6279(9)
I3 P2 2.4178(16)
Co1 N1 1.957(4)
Co1 P1 2.3594(16)
P1 C3 1.820(6)
P1 C4 1.881(7)
P1 C8 1.884(6)
P2 C14 1.784(5)
P2 C19 1.854(6)
P2 C15 1.855(6)
Si1 N1 1.707(4)
Si1 C1 1.874(6)
Si1 C2 1.875(6)
Si1 C3 1.909(6)
Si2 N1 1.699(5)
Si2 C13 1.866(6)
Si2 C12 1.869(6)
Si2 C14 1.924(5)
C1 H1A 0.9800
C1 H1B 0.9800
C1 H1C 0.9800
C2 H2A 0.9800
C2 H2B 0.9800
C2 H2C 0.9800
C3 H3A 0.9900
C3 H3B 0.9900
C4 C5 1.532(8)
C4 C6 1.537(9)
C4 C7 1.540(8)
C5 H5A 0.9800
C5 H5B 0.9800
C5 H5C 0.9800
C6 H6A 0.9800
C6 H6B 0.9800
C6 H6C 0.9800
C7 H7A 0.9800
C7 H7B 0.9800
C7 H7C 0.9800
C8 C9 1.523(9)
C8 C10 1.534(8)
C8 C11 1.541(8)
C9 H9A 0.9800
C9 H9B 0.9800
C9 H9C 0.9800
C10 H10A 0.9800
C10 H10B 0.9800
C10 H10C 0.9800
C11 H11A 0.9800
C11 H11B 0.9800
C11 H11C 0.9800
C12 H12A 0.9800
C12 H12B 0.9800
C12 H12C 0.9800
C13 H13A 0.9800
C13 H13B 0.9800
C13 H13C 0.9800
C14 H14A 0.9900
C14 H14B 0.9900
C15 C18 1.534(9)
C15 C16 1.546(9)
C15 C17 1.547(9)
C16 H16A 0.9800
C16 H16B 0.9800
C16 H16C 0.9800
C17 H17A 0.9800
C17 H17B 0.9800
C17 H17C 0.9800
C18 H18A 0.9800
C18 H18B 0.9800
C18 H18C 0.9800
C19 C20 1.535(10)
C19 C22 1.536(9)
C19 C21 1.537(9)
C20 H20A 0.9800
C20 H20B 0.9800
C20 H20C 0.9800
C21 H21A 0.9800
C21 H21B 0.9800
C21 H21C 0.9800
C22 H22A 0.9800
C22 H22B 0.9800
C22 H22C 0.9800
C1S C2S 1.3900
C1S C6S 1.3900
C1S H1SA 0.9500
C2S C3S 1.3900
C2S H2SA 0.9500
C3S C4S 1.3900
C3S H3SA 0.9500
C4S C5S 1.3900
C4S H4SA 0.9500
C5S C6S 1.3900
C5S H5SA 0.9500
C6S H6SA 0.9500
C1SD C2SD 1.3900
C1SD C6SD 1.3900
C1SD H1SB 0.9500
C2SD C3SD 1.3900
C2SD H2SB 0.9500
C3SD C4SD 1.3900
C3SD H3SB 0.9500
C4SD C5SD 1.3900
C4SD H4SB 0.9500
C5SD C6SD 1.3900
C5SD H5SB 0.9500
C6SD H6SB 0.9500

loop_
_geom_torsion_atom_site_label_1
_geom_torsion_atom_site_label_2
_geom_torsion_atom_site_label_3
_geom_torsion_atom_site_label_4
_geom_torsion
N1 Co1 P1 C3 -32.0(2)
I1 Co1 P1 C3 -156.0(2)
I2 Co1 P1 C3 81.7(2)
N1 Co1 P1 C4 -148.0(2)
I1 Co1 P1 C4 87.9(2)
I2 Co1 P1 C4 -34.4(2)
N1 Co1 P1 C8 78.0(2)
I1 Co1 P1 C8 -46.0(2)
I2 Co1 P1 C8 -168.3(2)
C13 Si2 N1 Si1 -111.1(4)
C12 Si2 N1 Si1 11.8(4)
C14 Si2 N1 Si1 133.4(3)
C13 Si2 N1 Co1 82.4(3)
C12 Si2 N1 Co1 -154.6(3)
C14 Si2 N1 Co1 -33.1(3)
C1 Si1 N1 Si2 -75.6(4)
C2 Si1 N1 Si2 47.1(5)
C3 Si1 N1 Si2 167.2(3)
C1 Si1 N1 Co1 91.6(3)
C2 Si1 N1 Co1 -145.7(3)
C3 Si1 N1 Co1 -25.6(3)
P1 Co1 N1 Si2 -156.4(2)
I1 Co1 N1 Si2 -37.8(3)
I2 Co1 N1 Si2 86.2(2)
P1 Co1 N1 Si1 35.1(2)
I1 Co1 N1 Si1 153.74(16)
I2 Co1 N1 Si1 -82.3(2)
C4 P1 C3 Si1 145.0(3)
C8 P1 C3 Si1 -96.2(3)
Co1 P1 C3 Si1 21.9(3)
N1 Si1 C3 P1 -1.8(4)
C1 Si1 C3 P1 -122.3(4)
C2 Si1 C3 P1 123.4(4)
C3 P1 C4 C5 76.4(5)
C8 P1 C4 C5 -38.1(5)
Co1 P1 C4 C5 -173.6(4)
C3 P1 C4 C6 -43.7(5)
C8 P1 C4 C6 -158.2(4)
Co1 P1 C4 C6 66.3(4)
C3 P1 C4 C7 -160.2(4)
C8 P1 C4 C7 85.3(4)
Co1 P1 C4 C7 -50.2(5)
C3 P1 C8 C9 70.2(4)
C4 P1 C8 C9 -172.7(4)
Co1 P1 C8 C9 -35.6(4)
C3 P1 C8 C10 -172.8(4)
C4 P1 C8 C10 -55.7(5)
Co1 P1 C8 C10 81.4(5)
C3 P1 C8 C11 -48.6(5)
C4 P1 C8 C11 68.5(5)
Co1 P1 C8 C11 -154.5(4)
C19 P2 C14 Si2 -126.8(4)
C15 P2 C14 Si2 106.3(4)
I3 P2 C14 Si2 -10.4(4)
N1 Si2 C14 P2 -167.6(3)
C13 Si2 C14 P2 73.0(4)
C12 Si2 C14 P2 -44.9(5)
C14 P2 C15 C18 -51.0(5)
C19 P2 C15 C18 -173.4(4)
I3 P2 C15 C18 69.8(4)
C14 P2 C15 C16 -169.5(5)
C19 P2 C15 C16 68.1(6)
I3 P2 C15 C16 -48.7(5)
C14 P2 C15 C17 67.7(5)
C19 P2 C15 C17 -54.7(5)
I3 P2 C15 C17 -171.5(4)
C14 P2 C19 C20 62.3(5)
C15 P2 C19 C20 -176.1(4)
I3 P2 C19 C20 -58.7(4)
C14 P2 C19 C22 -177.3(5)
C15 P2 C19 C22 -55.7(6)
I3 P2 C19 C22 61.6(5)
C14 P2 C19 C21 -54.5(5)
C15 P2 C19 C21 67.0(5)
I3 P2 C19 C21 -175.6(4)
C6S C1S C2S C3S 0.0
C1S C2S C3S C4S 0.0
C2S C3S C4S C5S 0.0
C3S C4S C5S C6S 0.0
C4S C5S C6S C1S 0.0
C2S C1S C6S C5S 0.0
C6SD C1SD C2SD C3SD 0.0
C1SD C2SD C3SD C4SD 0.0
C2SD C3SD C4SD C5SD 0.0
C3SD C4SD C5SD C6SD 0.0
C4SD C5SD C6SD C1SD 0.0
C2SD C1SD C6SD C5SD 0.0
